data_7000359
loop_
_publ_author_name
'Khairul, Wan M.'
'Fox, Mark A.'
'Zaitseva, Natasha N.'
'Gaudio, Maryka'
'Yufit, Dmitry S.'
'Skelton, Brian W.'
'White, Allan H.'
'Howard, Judith A. K.'
'Bruce, Michael I.'
'Low, Paul J.'

_publ_section_title
;
 Transition metal alkynyl complexes by transmetallation from
 Au(C&#xE002;CAr)(PPh3) (Ar = C6H5 or C6H4Me-4)
;
_journal_issue 4
_journal_name_full 'Dalton Transactions'
_journal_page_first 610
_journal_paper_doi 10.1039/b809960j
_journal_year 2009
_chemical_formula_moiety 'C52 H40 P2 Pt'
_chemical_formula_sum 'C52 H40 P2 Pt'
_chemical_formula_weight 921.87
_chemical_name_systematic
;
?
;
_space_group_IT_number 61
_symmetry_cell_setting orthorhombic
_symmetry_Int_Tables_number 61
_symmetry_space_group_name_Hall '-P 2ac 2ab'
_symmetry_space_group_name_H-M 'P b c a'
_atom_sites_solution_hydrogens difmap
_atom_sites_solution_primary direct
_atom_sites_solution_secondary difmap
_audit_creation_method SHELXL-97
_cell_angle_alpha 90.00
_cell_angle_beta 90.00
_cell_angle_gamma 90.00
_cell_formula_units_Z 4
_cell_length_a 17.9771(3)
_cell_length_b 9.5527(1)
_cell_length_c 22.9326(3)
_cell_measurement_reflns_used 999
_cell_measurement_temperature 120(2)
_cell_measurement_theta_max 30.00
_cell_measurement_theta_min 2.11
_cell_volume 3938.21(9)
_computing_cell_refinement 'SAINT Ver. 6.45 (Bruker-AXS, 2003)'
_computing_data_collection 'SMART Ver. 5.630 (Bruker-AXS, 2003)'
_computing_data_reduction 'SAINT Ver. 6.45'
_computing_molecular_graphics 'SHELXTL Ver. 6.14'
_computing_publication_material 'SHELXTL Ver. 6.14'
_computing_structure_refinement 'SHELXTL Ver. 6.14'
_computing_structure_solution 'SHELXTL Ver. 6.14 (Bruker-AXS, 2003)'
_diffrn_ambient_temperature 120(2)
_diffrn_measured_fraction_theta_full 1.000
_diffrn_measured_fraction_theta_max 1.000
_diffrn_measurement_device_type 'Bruker SMART CCD 6000'
_diffrn_measurement_method '0.30\% \w scans'
_diffrn_radiation_monochromator graphite
_diffrn_radiation_source 'fine-focus sealed tube'
_diffrn_radiation_type Mo-K\a
_diffrn_radiation_wavelength 0.71073
_diffrn_reflns_av_R_equivalents 0.0452
_diffrn_reflns_av_sigmaI/netI 0.0201
_diffrn_reflns_limit_h_max 25
_diffrn_reflns_limit_h_min -25
_diffrn_reflns_limit_k_max 13
_diffrn_reflns_limit_k_min -13
_diffrn_reflns_limit_l_max 32
_diffrn_reflns_limit_l_min -32
_diffrn_reflns_number 51715
_diffrn_reflns_theta_full 30.00
_diffrn_reflns_theta_max 30.00
_diffrn_reflns_theta_min 2.11
_diffrn_standards_number 0
_exptl_absorpt_coefficient_mu 3.681
_exptl_absorpt_correction_T_max 0.7485
_exptl_absorpt_correction_T_min 0.3872
_exptl_absorpt_correction_type numerical
_exptl_absorpt_process_details
;
XPREP (Bruker-AXS, 2003)
;
_exptl_crystal_colour 'light green'
_exptl_crystal_density_diffrn 1.555
_exptl_crystal_density_method 'not measured'
_exptl_crystal_description prism
_exptl_crystal_F_000 1840
_exptl_crystal_size_max 0.34
_exptl_crystal_size_mid 0.18
_exptl_crystal_size_min 0.08
_refine_diff_density_max 0.401
_refine_diff_density_min -0.785
_refine_diff_density_rms 0.068
_refine_ls_extinction_method none
_refine_ls_goodness_of_fit_ref 1.053
_refine_ls_hydrogen_treatment refall
_refine_ls_matrix_type full
_refine_ls_number_parameters 330
_refine_ls_number_reflns 5741
_refine_ls_number_restraints 0
_refine_ls_restrained_S_all 1.053
_refine_ls_R_factor_all 0.0296
_refine_ls_R_factor_gt 0.0181
_refine_ls_shift/su_max 0.000
_refine_ls_shift/su_mean 0.000
_refine_ls_structure_factor_coef Fsqd
_refine_ls_weighting_details 'calc w=1/[\s^2^(Fo^2^)+(0.0250P)^2^+0.0000P] where P=(Fo^2^+2Fc^2^)/3'
_refine_ls_weighting_scheme calc
_refine_ls_wR_factor_gt 0.0481
_refine_ls_wR_factor_ref 0.0508
_reflns_number_gt 4178
_reflns_number_total 5741
_reflns_threshold_expression I>2\s(I)
_cod_data_source_file b809960j.txt
_cod_data_source_block 7a
_cod_depositor_comments
;
The following automatic conversions were performed:
'_symmetry_cell_setting' value 'Orthorhombic' changed to 'orthorhombic'
according to '/home/saulius/struct/CIF-dictionaries/cif_core.dic'
dictionary named 'cif_core.dic' version 2.4.1 from 2010-06-29.

Automatic conversion script
Id: cif_fix_enum 1527 2010-12-29 10:47:43Z saulius 
;
_cod_original_cell_volume 3938.2(1)
_cod_original_sg_symbol_Hall '-P 2ac 2ab '
_cod_original_sg_symbol_H-M 'P b c a '
_cod_database_code 7000359

loop_
_symmetry_equiv_pos_as_xyz
'x, y, z'
'-x+1/2, -y, z+1/2'
'-x, y+1/2, -z+1/2'
'x+1/2, -y+1/2, -z'
'-x, -y, -z'
'x-1/2, y, -z-1/2'
'x, -y-1/2, z-1/2'
'-x-1/2, y-1/2, z'

loop_
_atom_site_label
_atom_site_type_symbol
_atom_site_fract_x
_atom_site_fract_y
_atom_site_fract_z
_atom_site_U_iso_or_equiv
_atom_site_adp_type
_atom_site_occupancy
_atom_site_symmetry_multiplicity
_atom_site_calc_flag
_atom_site_refinement_flags
_atom_site_disorder_assembly
_atom_site_disorder_group
Pt1 Pt 0.0000 0.5000 0.0000 0.01360(3) Uani 1 2 d S . .
P1 P 0.05969(2) 0.36329(4) 0.068789(17) 0.01427(8) Uani 1 1 d . . .
C1 C -0.07571(9) 0.54072(17) 0.06172(7) 0.0175(3) Uani 1 1 d . . .
C2 C -0.11532(9) 0.56171(18) 0.10333(7) 0.0200(4) Uani 1 1 d . . .
C3 C -0.15490(9) 0.58467(18) 0.15714(7) 0.0195(3) Uani 1 1 d . . .
C4 C -0.13007(12) 0.5205(2) 0.20839(9) 0.0259(4) Uani 1 1 d . . .
C5 C -0.16690(12) 0.5438(2) 0.26090(9) 0.0327(5) Uani 1 1 d . . .
C6 C -0.22762(12) 0.6300(2) 0.26332(9) 0.0366(5) Uani 1 1 d . . .
C7 C -0.25210(12) 0.6959(3) 0.21320(10) 0.0385(5) Uani 1 1 d . . .
C8 C -0.21632(10) 0.6736(2) 0.16049(9) 0.0285(4) Uani 1 1 d . . .
C11 C 0.06047(9) 0.43652(17) 0.14220(7) 0.0156(3) Uani 1 1 d . . .
C12 C 0.06626(10) 0.35042(19) 0.19106(7) 0.0206(3) Uani 1 1 d . . .
C13 C 0.07174(10) 0.4094(2) 0.24622(8) 0.0244(4) Uani 1 1 d . . .
C14 C 0.07044(11) 0.5531(2) 0.25306(8) 0.0256(4) Uani 1 1 d . . .
C15 C 0.06473(10) 0.6387(2) 0.20471(7) 0.0238(4) Uani 1 1 d . . .
C16 C 0.05990(9) 0.58099(17) 0.14950(7) 0.0190(3) Uani 1 1 d . . .
C21 C 0.15726(9) 0.31782(16) 0.05753(7) 0.0165(3) Uani 1 1 d . . .
C22 C 0.21293(9) 0.3593(2) 0.09572(8) 0.0219(4) Uani 1 1 d . . .
C23 C 0.28598(10) 0.3162(2) 0.08677(8) 0.0273(4) Uani 1 1 d . . .
C24 C 0.30393(10) 0.2316(2) 0.04050(8) 0.0270(4) Uani 1 1 d . . .
C25 C 0.24949(12) 0.1894(3) 0.00192(8) 0.0294(4) Uani 1 1 d . . .
C26 C 0.17647(11) 0.2337(2) 0.00995(8) 0.0257(4) Uani 1 1 d . . .
C31 C 0.01311(9) 0.19442(18) 0.07722(7) 0.0173(3) Uani 1 1 d . . .
C32 C 0.05255(11) 0.0712(2) 0.08512(10) 0.0336(5) Uani 1 1 d . . .
C33 C 0.01460(13) -0.0549(2) 0.09351(11) 0.0371(5) Uani 1 1 d . . .
C34 C -0.06100(12) -0.0587(2) 0.09554(8) 0.0263(4) Uani 1 1 d . . .
C35 C -0.10073(11) 0.0637(2) 0.08743(9) 0.0279(4) Uani 1 1 d . . .
C36 C -0.06400(10) 0.18944(19) 0.07825(8) 0.0230(4) Uani 1 1 d . . .
H4 H -0.0876(11) 0.467(2) 0.2033(8) 0.023(5) Uiso 1 1 d . . .
H5 H -0.1502(12) 0.4996(18) 0.2928(9) 0.028(6) Uiso 1 1 d . . .
H6 H -0.2502(12) 0.646(2) 0.2985(9) 0.050(7) Uiso 1 1 d . . .
H7 H -0.2919(12) 0.763(2) 0.2128(10) 0.050(7) Uiso 1 1 d . . .
H8 H -0.2330(10) 0.721(2) 0.1286(9) 0.025(5) Uiso 1 1 d . . .
H12 H 0.0670(9) 0.249(2) 0.1864(7) 0.018(4) Uiso 1 1 d . . .
H13 H 0.0766(11) 0.350(2) 0.2765(9) 0.038(6) Uiso 1 1 d . . .
H14 H 0.0742(10) 0.590(2) 0.2901(8) 0.025(5) Uiso 1 1 d . . .
H15 H 0.0640(10) 0.739(2) 0.2085(8) 0.031(5) Uiso 1 1 d . . .
H16 H 0.0565(9) 0.6409(18) 0.1155(8) 0.020(4) Uiso 1 1 d . . .
H22 H 0.2023(10) 0.416(2) 0.1267(8) 0.023(5) Uiso 1 1 d . . .
H23 H 0.3237(10) 0.344(2) 0.1128(8) 0.033(5) Uiso 1 1 d . . .
H24 H 0.3515(11) 0.198(2) 0.0340(9) 0.032(5) Uiso 1 1 d . . .
H25 H 0.2597(10) 0.137(2) -0.0299(9) 0.028(5) Uiso 1 1 d . . .
H26 H 0.1393(11) 0.205(2) -0.0143(8) 0.022(5) Uiso 1 1 d . . .
H32 H 0.1082(11) 0.071(2) 0.0836(8) 0.029(5) Uiso 1 1 d . . .
H33 H 0.0400(13) -0.132(2) 0.1024(9) 0.046(7) Uiso 1 1 d . . .
H34 H -0.0857(11) -0.144(2) 0.1035(9) 0.040(6) Uiso 1 1 d . . .
H35 H -0.1552(11) 0.064(2) 0.0903(7) 0.021(5) Uiso 1 1 d . . .
H36 H -0.0894(9) 0.2737(19) 0.0767(8) 0.019(5) Uiso 1 1 d . . .

loop_
_atom_site_aniso_label
_atom_site_aniso_U_11
_atom_site_aniso_U_22
_atom_site_aniso_U_33
_atom_site_aniso_U_23
_atom_site_aniso_U_13
_atom_site_aniso_U_12
Pt1 0.01530(5) 0.01335(5) 0.01217(5) 0.00135(3) -0.00060(3) 0.00217(3)
P1 0.01621(18) 0.01311(18) 0.01350(17) 0.00127(16) -0.00169(17) 0.00184(17)
C1 0.0175(8) 0.0165(8) 0.0185(8) 0.0023(7) -0.0028(7) 0.0033(6)
C2 0.0199(8) 0.0170(9) 0.0232(9) 0.0011(7) -0.0013(7) 0.0001(7)
C3 0.0168(8) 0.0202(8) 0.0215(9) -0.0028(7) 0.0031(7) -0.0030(7)
C4 0.0264(10) 0.0267(10) 0.0246(10) 0.0014(8) 0.0039(8) -0.0013(8)
C5 0.0382(12) 0.0381(12) 0.0218(10) -0.0001(9) 0.0029(9) -0.0107(10)
C6 0.0354(11) 0.0427(13) 0.0318(11) -0.0157(10) 0.0175(9) -0.0108(10)
C7 0.0280(11) 0.0406(12) 0.0469(14) -0.0107(11) 0.0132(10) 0.0053(10)
C8 0.0229(9) 0.0314(11) 0.0311(11) -0.0015(9) 0.0037(8) 0.0035(8)
C11 0.0150(7) 0.0177(8) 0.0140(7) 0.0012(6) -0.0008(6) 0.0018(7)
C12 0.0230(8) 0.0180(9) 0.0209(8) 0.0030(7) -0.0020(7) 0.0027(7)
C13 0.0272(10) 0.0289(10) 0.0170(8) 0.0048(7) -0.0022(7) 0.0015(8)
C14 0.0281(10) 0.0330(11) 0.0156(8) -0.0069(8) -0.0012(7) -0.0036(9)
C15 0.0286(9) 0.0195(9) 0.0234(9) -0.0046(8) -0.0007(8) -0.0023(8)
C16 0.0215(8) 0.0179(8) 0.0175(8) 0.0022(7) -0.0003(7) -0.0010(7)
C21 0.0194(8) 0.0140(8) 0.0160(8) 0.0041(6) -0.0003(6) 0.0032(6)
C22 0.0208(8) 0.0236(9) 0.0214(8) -0.0033(8) -0.0003(7) -0.0015(8)
C23 0.0173(9) 0.0378(11) 0.0269(10) 0.0009(8) -0.0033(8) -0.0004(8)
C24 0.0185(9) 0.0345(11) 0.0279(10) 0.0064(8) 0.0025(8) 0.0080(8)
C25 0.0307(11) 0.0351(12) 0.0225(10) -0.0041(8) 0.0006(8) 0.0141(9)
C26 0.0246(10) 0.0315(11) 0.0212(10) -0.0063(8) -0.0060(8) 0.0089(8)
C31 0.0231(9) 0.0153(8) 0.0133(8) 0.0004(6) -0.0037(6) -0.0008(6)
C32 0.0250(10) 0.0203(10) 0.0555(14) 0.0075(9) -0.0051(10) 0.0017(8)
C33 0.0401(13) 0.0127(10) 0.0584(15) 0.0072(11) -0.0075(11) 0.0023(9)
C34 0.0407(12) 0.0180(9) 0.0201(8) 0.0008(7) -0.0065(8) -0.0119(9)
C35 0.0281(11) 0.0262(11) 0.0295(10) 0.0002(8) -0.0013(8) -0.0066(9)
C36 0.0227(9) 0.0186(8) 0.0276(10) 0.0018(7) -0.0012(8) 0.0010(8)

loop_
_atom_type_symbol
_atom_type_description
_atom_type_scat_dispersion_real
_atom_type_scat_dispersion_imag
_atom_type_scat_source
C C 0.0033 0.0016 'International Tables Vol C Tables 4.2.6.8 and 6.1.1.4'
H H 0.0000 0.0000 'International Tables Vol C Tables 4.2.6.8 and 6.1.1.4'
P P 0.1023 0.0942 'International Tables Vol C Tables 4.2.6.8 and 6.1.1.4'
Pt Pt -1.7033 8.3905 'International Tables Vol C Tables 4.2.6.8 and 6.1.1.4'

loop_
_geom_angle_atom_site_label_1
_geom_angle_atom_site_label_2
_geom_angle_atom_site_label_3
_geom_angle
_geom_angle_site_symmetry_1
_geom_angle_site_symmetry_3
_geom_angle_publ_flag
C1 Pt1 C1 180.0 . 5_565 yes
C1 Pt1 P1 93.27(5) . 5_565 yes
C1 Pt1 P1 86.73(5) 5_565 5_565 yes
C1 Pt1 P1 86.73(5) . . yes
C1 Pt1 P1 93.27(5) 5_565 . yes
P1 Pt1 P1 180.0 5_565 . yes
C11 P1 C21 102.39(7) . . yes
C11 P1 C31 104.15(8) . . yes
C21 P1 C31 104.20(7) . . yes
C11 P1 Pt1 114.64(5) . . yes
C21 P1 Pt1 118.94(5) . . yes
C31 P1 Pt1 110.98(5) . . yes
C2 C1 Pt1 172.78(15) . . yes
C1 C2 C3 173.27(18) . . yes
C8 C3 C4 118.25(17) . . yes
C8 C3 C2 122.03(16) . . yes
C4 C3 C2 119.68(16) . . yes
C5 C4 C3 120.33(19) . . yes
C5 C4 H4 126.0(12) . . ?
C3 C4 H4 113.6(12) . . ?
C6 C5 C4 120.7(2) . . yes
C6 C5 H5 121.2(14) . . ?
C4 C5 H5 118.1(14) . . ?
C5 C6 C7 119.63(19) . . yes
C5 C6 H6 119.4(14) . . ?
C7 C6 H6 120.9(14) . . ?
C6 C7 C8 120.5(2) . . yes
C6 C7 H7 123.3(14) . . ?
C8 C7 H7 116.1(14) . . ?
C7 C8 C3 120.6(2) . . yes
C7 C8 H8 118.2(12) . . ?
C3 C8 H8 121.2(12) . . ?
C16 C11 C12 119.32(15) . . yes
C16 C11 P1 119.47(11) . . yes
C12 C11 P1 121.09(13) . . yes
C13 C12 C11 119.87(16) . . yes
C13 C12 H12 120.2(10) . . ?
C11 C12 H12 119.9(10) . . ?
C14 C13 C12 120.37(16) . . yes
C14 C13 H13 122.5(13) . . ?
C12 C13 H13 117.2(13) . . ?
C15 C14 C13 119.86(16) . . yes
C15 C14 H14 121.2(12) . . ?
C13 C14 H14 118.9(12) . . ?
C14 C15 C16 120.25(17) . . yes
C14 C15 H15 121.2(12) . . ?
C16 C15 H15 118.6(12) . . ?
C15 C16 C11 120.33(16) . . yes
C15 C16 H16 120.4(10) . . ?
C11 C16 H16 119.3(10) . . ?
C22 C21 C26 118.59(16) . . yes
C22 C21 P1 122.40(13) . . yes
C26 C21 P1 118.97(13) . . yes
C21 C22 C23 120.21(17) . . yes
C21 C22 H22 120.6(11) . . ?
C23 C22 H22 119.2(11) . . ?
C24 C23 C22 120.67(18) . . yes
C24 C23 H23 119.1(11) . . ?
C22 C23 H23 120.2(12) . . ?
C23 C24 C25 120.06(18) . . yes
C23 C24 H24 122.9(13) . . ?
C25 C24 H24 117.0(13) . . ?
C24 C25 C26 119.73(19) . . yes
C24 C25 H25 122.4(12) . . ?
C26 C25 H25 117.8(12) . . ?
C25 C26 C21 120.72(18) . . yes
C25 C26 H26 121.2(12) . . ?
C21 C26 H26 118.0(12) . . ?
C32 C31 C36 118.67(16) . . yes
C32 C31 P1 121.93(14) . . yes
C36 C31 P1 119.33(13) . . yes
C31 C32 C33 120.0(2) . . yes
C31 C32 H32 120.3(12) . . ?
C33 C32 H32 119.7(12) . . ?
C34 C33 C32 121.0(2) . . yes
C34 C33 H33 118.8(15) . . ?
C32 C33 H33 119.6(15) . . ?
C33 C34 C35 119.27(19) . . yes
C33 C34 H34 119.9(13) . . ?
C35 C34 H34 120.8(13) . . ?
C34 C35 C36 120.45(19) . . yes
C34 C35 H35 120.7(11) . . ?
C36 C35 H35 118.7(11) . . ?
C35 C36 C31 120.53(18) . . yes
C35 C36 H36 121.7(11) . . ?
C31 C36 H36 117.5(11) . . ?

loop_
_geom_bond_atom_site_label_1
_geom_bond_atom_site_label_2
_geom_bond_distance
_geom_bond_site_symmetry_2
_geom_bond_publ_flag
Pt1 C1 2.0017(17) . yes
Pt1 C1 2.0018(17) 5_565 yes
Pt1 P1 2.3120(4) 5_565 yes
Pt1 P1 2.3121(4) . yes
P1 C11 1.8232(16) . yes
P1 C21 1.8254(16) . yes
P1 C31 1.8279(17) . yes
C1 C2 1.207(2) . yes
C2 C3 1.441(2) . yes
C3 C8 1.395(2) . yes
C3 C4 1.399(3) . yes
C4 C5 1.392(3) . yes
C4 H4 0.927(19) . ?
C5 C6 1.369(3) . yes
C5 H5 0.90(2) . ?
C6 C7 1.382(3) . yes
C6 H6 0.92(2) . ?
C7 C8 1.386(3) . yes
C7 H7 0.96(2) . ?
C8 H8 0.91(2) . ?
C11 C16 1.390(2) . yes
C11 C12 1.394(2) . yes
C12 C13 1.388(2) . yes
C12 H12 0.971(18) . ?
C13 C14 1.382(3) . yes
C13 H13 0.90(2) . ?
C14 C15 1.381(3) . yes
C14 H14 0.922(18) . ?
C15 C16 1.384(2) . yes
C15 H15 0.96(2) . ?
C16 H16 0.970(17) . ?
C21 C22 1.388(2) . yes
C21 C26 1.398(2) . yes
C22 C23 1.391(2) . yes
C22 H22 0.912(18) . ?
C23 C24 1.373(3) . yes
C23 H23 0.943(19) . ?
C24 C25 1.379(3) . yes
C24 H24 0.924(19) . ?
C25 C26 1.391(3) . yes
C25 H25 0.90(2) . ?
C26 H26 0.913(18) . ?
C31 C32 1.386(2) . yes
C31 C36 1.387(2) . yes
C32 C33 1.397(3) . yes
C32 H32 1.001(19) . ?
C33 C34 1.360(3) . yes
C33 H33 0.89(2) . ?
C34 C35 1.383(3) . yes
C34 H34 0.95(2) . ?
C35 C36 1.387(3) . yes
C35 H35 0.982(19) . ?
C36 H36 0.926(18) . ?
